data_7113894
loop_
_publ_author_name
'Nakanishi, War\^o'
'Hayashi, Satoko'
'Itoh, Norio'

_publ_section_title
;
 First linear alignment of five C--Se&#x22ef;O&#x22ef;Se--C atoms in 
 anthraquinone and 9-(methoxy)anthracene bearing phenylselanyl groups
 at 1,8-positions
;
_journal_issue 1
_journal_name_full 'Chemical Communications'
_journal_page_first 124
_journal_page_last 125
_journal_paper_doi 10.1039/b209261a
_journal_year 2003
_chemical_formula_moiety 'C26 H18 Se2 '
_chemical_formula_sum 'C26 H18 Se2'
_chemical_formula_weight 488.35
_space_group_IT_number 2
_symmetry_cell_setting triclinic
_symmetry_Int_Tables_number 2
_symmetry_space_group_name_Hall '-P 1'
_symmetry_space_group_name_H-M 'P -1'
_audit_creation_date 'Tue Oct 22 21:47:27 2002'
_audit_creation_method 'from TEXRAY.INF file'
_cell_angle_alpha 113.59(2)
_cell_angle_beta 95.42(2)
_cell_angle_gamma 109.39(2)
_cell_formula_units_Z 2
_cell_length_a 10.598(3)
_cell_length_b 11.575(3)
_cell_length_c 9.947(3)
_cell_measurement_reflns_used 25
_cell_measurement_temperature 292.2
_cell_measurement_theta_max 15.0
_cell_measurement_theta_min 14.8
_cell_volume 1017.7(6)
_computing_cell_refinement 'MSC/AFC Diffractometer Control'
_computing_data_collection 'MSC/AFC Diffractometer Control'
_computing_data_reduction teXsan
_computing_publication_material teXsan
_computing_structure_refinement teXsan
_computing_structure_solution 'DIRDIF92 (PATTY)'
_diffrn_ambient_temperature 292.2
_diffrn_measurement_device 'Rigaku AFC5R'
_diffrn_measurement_method \w-2\q
_diffrn_orient_matrix_UB_11 0.09957
_diffrn_orient_matrix_UB_12 0.05681
_diffrn_orient_matrix_UB_13 0.05817
_diffrn_orient_matrix_UB_21 -0.02667
_diffrn_orient_matrix_UB_22 0.07033
_diffrn_orient_matrix_UB_23 0.07435
_diffrn_orient_matrix_UB_31 -0.01117
_diffrn_orient_matrix_UB_32 -0.04960
_diffrn_orient_matrix_UB_33 0.06339
_diffrn_radiation_detector 'scintillation counter'
_diffrn_radiation_monochromator graphite
_diffrn_radiation_source 'Rigaku rotating anode'
_diffrn_radiation_type 'Mo K\a'
_diffrn_radiation_wavelength 0.7107
_diffrn_reflns_av_R_equivalents 0.013
_diffrn_reflns_av_sigmaI/netI 0.042
_diffrn_reflns_limit_h_max 13
_diffrn_reflns_limit_h_min 0
_diffrn_reflns_limit_k_max 14
_diffrn_reflns_limit_k_min -15
_diffrn_reflns_limit_l_max 12
_diffrn_reflns_limit_l_min -12
_diffrn_reflns_number 4913
_diffrn_reflns_reduction_process 'Lp corrections applied'
_diffrn_reflns_theta_max 27.50
_diffrn_reflns_theta_min 2.69
_diffrn_standards_decay_% -0.20
_diffrn_standards_interval_count 200
_diffrn_standards_number 3
_exptl_absorpt_coefficient_mu 3.643
_exptl_absorpt_correction_T_max 1.000
_exptl_absorpt_correction_T_min 0.721
_exptl_absorpt_correction_type '\y scans(North,Phillips & Mathews,1968)'
_exptl_crystal_colour yellow
_exptl_crystal_density_diffrn 1.594
_exptl_crystal_density_meas ?
_exptl_crystal_description prismatic
_exptl_crystal_F_000 484.00
_exptl_crystal_size_max 0.400
_exptl_crystal_size_mid 0.300
_exptl_crystal_size_min 0.300
_refine_diff_density_max 0.53
_refine_diff_density_min -0.60
_refine_ls_extinction_method none
_refine_ls_goodness_of_fit_all 2.150
_refine_ls_goodness_of_fit_obs 2.461
_refine_ls_hydrogen_treatment noref
_refine_ls_matrix_type full
_refine_ls_number_constraints 0
_refine_ls_number_parameters 253
_refine_ls_number_reflns 3395
_refine_ls_number_restraints 0
_refine_ls_R_factor_all 0.0610
_refine_ls_R_factor_obs 0.0342
_refine_ls_shift/esd_max 0.0000
_refine_ls_shift/esd_mean 0.0000
_refine_ls_structure_factor_coef F
_refine_ls_weighting_details 'w = 1/[\s^2^(Fo) + 0.00000|Fo|^2^]'
_refine_ls_weighting_scheme calc
_refine_ls_wR_factor_all 0.0269
_refine_ls_wR_factor_obs 0.0260
_reflns_number_observed 3395
_reflns_number_total 4662
_reflns_observed_criterion >1.5sigma(I)
_cod_data_source_file b209261a.txt
_cod_data_source_block 1_8-Bis(phenylselanyl)anthracene
_cod_depositor_comments
;
The following automatic conversions were performed:

'_exptl_crystal_density_meas' value 'not measured' was changed to '?'
- the value is perceived as not measured.

Automatic conversion script
Id: cif_fix_values 3008 2015-01-20 13:52:24Z robertas 

The following automatic conversions were performed:

'_refine_ls_weighting_scheme' value 'w = 1/[\s^2^(Fo) +
0.00000|Fo|^2^]' was changed to 'calc'. New tag
'_refine_ls_weighting_details' was created. The value of the new tag
was set to 'w = 1/[\s^2^(Fo) + 0.00000|Fo|^2^]'.

Automatic conversion script
Id: cif_fix_values 3143 2015-03-26 13:38:13Z robertas 
;
_cod_original_cell_volume 1017.6(6)
_cod_original_sg_symbol_H-M 'P -1         '
_cod_original_formula_sum 'C26 H18 Se2 '
_cod_database_code 7113894

loop_
_symmetry_equiv_pos_as_xyz
x,y,z
-x,-y,-z

loop_
_atom_site_aniso_label
_atom_site_aniso_U_11
_atom_site_aniso_U_22
_atom_site_aniso_U_33
_atom_site_aniso_U_12
_atom_site_aniso_U_13
_atom_site_aniso_U_23
Se(1) 0.0546(3) 0.0441(2) 0.0509(2) 0.0159(2) 0.0179(2) 0.0216(2)
Se(2) 0.0713(3) 0.0492(2) 0.0462(2) 0.0223(2) 0.0088(2) 0.0251(2)
C(1) 0.046(2) 0.043(2) 0.043(2) 0.022(2) 0.015(2) 0.020(2)
C(2) 0.045(2) 0.047(2) 0.049(2) 0.020(2) 0.009(2) 0.016(2)
C(3) 0.066(3) 0.056(2) 0.040(2) 0.032(2) 0.007(2) 0.020(2)
C(4) 0.063(3) 0.052(2) 0.042(2) 0.030(2) 0.018(2) 0.026(2)
C(5) 0.052(2) 0.040(2) 0.038(2) 0.024(2) 0.016(2) 0.020(2)
C(6) 0.060(2) 0.047(2) 0.043(2) 0.024(2) 0.023(2) 0.025(2)
C(7) 0.050(2) 0.034(2) 0.042(2) 0.018(2) 0.016(2) 0.015(2)
C(8) 0.055(2) 0.043(2) 0.052(2) 0.016(2) 0.020(2) 0.023(2)
C(9) 0.044(2) 0.043(2) 0.068(3) 0.007(2) 0.015(2) 0.020(2)
C(10) 0.053(2) 0.046(2) 0.047(2) 0.016(2) -0.001(2) 0.015(2)
C(11) 0.051(2) 0.039(2) 0.043(2) 0.018(2) 0.012(2) 0.018(2)
C(12) 0.045(2) 0.032(2) 0.036(2) 0.016(2) 0.011(2) 0.013(2)
C(13) 0.052(2) 0.042(2) 0.038(2) 0.019(2) 0.015(2) 0.022(2)
C(14) 0.046(2) 0.035(2) 0.038(2) 0.019(2) 0.012(2) 0.015(2)
C(15) 0.041(2) 0.049(2) 0.045(2) 0.023(2) 0.009(2) 0.019(2)
C(16) 0.066(3) 0.055(2) 0.060(3) 0.029(2) 0.027(2) 0.030(2)
C(17) 0.079(3) 0.052(3) 0.083(3) 0.035(2) 0.018(3) 0.028(2)
C(18) 0.082(3) 0.065(3) 0.059(3) 0.043(3) 0.008(2) 0.010(2)
C(19) 0.109(4) 0.087(3) 0.049(3) 0.061(3) 0.031(2) 0.034(2)
C(20) 0.077(3) 0.061(3) 0.053(2) 0.040(2) 0.022(2) 0.031(2)
C(21) 0.050(2) 0.051(2) 0.039(2) 0.017(2) 0.011(2) 0.026(2)
C(22) 0.060(3) 0.083(3) 0.061(3) 0.031(3) 0.001(2) 0.026(2)
C(23) 0.106(4) 0.096(4) 0.085(4) 0.069(4) 0.032(3) 0.031(3)
C(24) 0.118(5) 0.065(3) 0.062(3) 0.043(3) 0.030(3) 0.016(3)
C(25) 0.079(3) 0.065(3) 0.047(3) 0.012(3) 0.005(2) 0.015(2)
C(26) 0.054(2) 0.069(3) 0.049(2) 0.020(2) 0.010(2) 0.027(2)

loop_
_atom_site_label
_atom_site_fract_x
_atom_site_fract_y
_atom_site_fract_z
_atom_site_U_iso_or_equiv
_atom_site_thermal_displace_type
_atom_site_calc_flag
_atom_site_occupancy
Se(1) 0.17871(4) 0.45828(4) 0.18717(4) 0.0507(1) Uani d 1.00
Se(2) 0.68485(4) 0.66264(4) 0.51316(4) 0.0555(1) Uani d 1.00
C(1) 0.2558(3) 0.5314(3) 0.0565(4) 0.043(1) Uani d 1.00
C(2) 0.1670(3) 0.5013(3) -0.0730(4) 0.049(1) Uani d 1.00
C(3) 0.2186(4) 0.5471(4) -0.1770(4) 0.053(1) Uani d 1.00
C(4) 0.3536(4) 0.6232(4) -0.1478(4) 0.049(1) Uani d 1.00
C(5) 0.4511(4) 0.6572(3) -0.0152(4) 0.041(1) Uani d 1.00
C(6) 0.5927(4) 0.7336(3) 0.0166(4) 0.047(1) Uani d 1.00
C(7) 0.6889(4) 0.7608(3) 0.1433(4) 0.042(1) Uani d 1.00
C(8) 0.8326(4) 0.8336(3) 0.1705(4) 0.050(1) Uani d 1.00
C(9) 0.9249(4) 0.8571(4) 0.2925(5) 0.056(1) Uani d 1.00
C(10) 0.8768(4) 0.8075(4) 0.3952(4) 0.053(1) Uani d 1.00
C(11) 0.7401(4) 0.7383(3) 0.3750(4) 0.045(1) Uani d 1.00
C(12) 0.6391(3) 0.7123(3) 0.2488(3) 0.0384(9) Uani d 1.00
C(13) 0.4971(4) 0.6387(3) 0.2195(4) 0.043(1) Uani d 1.00
C(14) 0.4008(3) 0.6089(3) 0.0905(4) 0.0393(10) Uani d 1.00
C(15) 0.1970(3) 0.6250(3) 0.3571(4) 0.045(1) Uani d 1.00
C(16) 0.2405(4) 0.7519(4) 0.3570(4) 0.057(1) Uani d 1.00
C(17) 0.2515(4) 0.8668(4) 0.4848(5) 0.070(1) Uani d 1.00
C(18) 0.2167(4) 0.8556(4) 0.6091(5) 0.072(2) Uani d 1.00
C(19) 0.1715(5) 0.7289(5) 0.6074(4) 0.074(2) Uani d 1.00
C(20) 0.1616(4) 0.6138(4) 0.4810(4) 0.058(1) Uani d 1.00
C(21) 0.6945(4) 0.8283(3) 0.6797(4) 0.045(1) Uani d 1.00
C(22) 0.5829(4) 0.8649(4) 0.6825(5) 0.071(1) Uani d 1.00
C(23) 0.5918(5) 0.9837(5) 0.8034(6) 0.090(2) Uani d 1.00
C(24) 0.7098(6) 1.0641(5) 0.9187(5) 0.084(2) Uani d 1.00
C(25) 0.8182(5) 1.0289(4) 0.9182(4) 0.074(1) Uani d 1.00
C(26) 0.8124(4) 0.9100(4) 0.7976(4) 0.059(1) Uani d 1.00
H(1) 0.0679 0.4477 -0.0982 0.0380 Uiso calc 1.00
H(2) 0.1521 0.5213 -0.2752 0.0628 Uiso calc 1.00
H(3) 0.3955 0.6593 -0.2133 0.0380 Uiso calc 1.00
H(4) 0.6268 0.7550 -0.0615 0.0380 Uiso calc 1.00
H(5) 0.8666 0.8665 0.0995 0.0380 Uiso calc 1.00
H(6) 1.0234 0.9083 0.3114 0.0380 Uiso calc 1.00
H(7) 0.9520 0.8273 0.4765 0.0380 Uiso calc 1.00
H(8) 0.4640 0.6107 0.2937 0.0380 Uiso calc 1.00
H(9) 0.2746 0.7579 0.2695 0.0380 Uiso calc 1.00
H(10) 0.2861 0.9606 0.4861 0.0827 Uiso calc 1.00
H(11) 0.2370 0.9368 0.7070 0.0380 Uiso calc 1.00
H(12) 0.1370 0.7180 0.6912 0.0380 Uiso calc 1.00
H(13) 0.1473 0.5307 0.4924 0.0380 Uiso calc 1.00
H(14) 0.4980 0.8104 0.5991 0.0380 Uiso calc 1.00
H(15) 0.5102 1.0109 0.8059 0.1078 Uiso calc 1.00
H(16) 0.7109 1.1462 1.0018 0.0380 Uiso calc 1.00
H(17) 0.9100 1.0943 1.0107 0.0881 Uiso calc 1.00
H(18) 0.8954 0.8878 0.7962 0.0380 Uiso calc 1.00

loop_
_atom_type_symbol
_atom_type_oxidation_number
_atom_type_number_in_cell
_atom_type_scat_dispersion_real
_atom_type_scat_dispersion_imag
_atom_type_scat_source
C 0 52 0.003 0.002
;International Tables for Crystallography
(1992, Vol. C, Tables 4.2.6.8 and 6.1.1.1)
;
H 0 36 0.000 0.000
;International Tables for Crystallography
(1992, Vol. C, Table 6.1.1.2)
;
Se 0 4 -0.093 2.226
;International Tables for Crystallography
(1992, Vol. C, Tables 4.2.6.8 and 6.1.1.1)
;

loop_
_geom_angle_atom_site_label_1
_geom_angle_atom_site_label_2
_geom_angle_atom_site_label_3
_geom_angle
_geom_angle_site_symmetry_1
_geom_angle_site_symmetry_2
_geom_angle_site_symmetry_3
_geom_angle_publ_flag
C(1) Se(1) C(15) 100.3(1) 1_555 1_555 1_555 yes
C(11) Se(2) C(21) 98.3(1) 1_555 1_555 1_555 yes
Se(1) C(1) C(2) 117.4(3) 1_555 1_555 1_555 yes
Se(1) C(1) C(14) 121.1(2) 1_555 1_555 1_555 yes
C(2) C(1) C(14) 121.4(3) 1_555 1_555 1_555 yes
C(1) C(2) C(3) 120.0(3) 1_555 1_555 1_555 yes
C(1) C(2) H(1) 122.3(4) 1_555 1_555 1_555 no
C(3) C(2) H(1) 117.7(4) 1_555 1_555 1_555 no
C(2) C(3) C(4) 120.6(3) 1_555 1_555 1_555 yes
C(2) C(3) H(2) 119.5(4) 1_555 1_555 1_555 no
C(4) C(3) H(2) 119.8(4) 1_555 1_555 1_555 no
C(3) C(4) C(5) 121.8(3) 1_555 1_555 1_555 yes
C(3) C(4) H(3) 124.8(4) 1_555 1_555 1_555 no
C(5) C(4) H(3) 113.4(4) 1_555 1_555 1_555 no
C(4) C(5) C(6) 123.1(3) 1_555 1_555 1_555 yes
C(4) C(5) C(14) 118.3(3) 1_555 1_555 1_555 yes
C(6) C(5) C(14) 118.6(3) 1_555 1_555 1_555 yes
C(5) C(6) C(7) 122.8(3) 1_555 1_555 1_555 yes
C(5) C(6) H(4) 117.8(3) 1_555 1_555 1_555 no
C(7) C(6) H(4) 118.6(3) 1_555 1_555 1_555 no
C(6) C(7) C(8) 122.1(3) 1_555 1_555 1_555 yes
C(6) C(7) C(12) 118.7(3) 1_555 1_555 1_555 yes
C(8) C(7) C(12) 119.2(3) 1_555 1_555 1_555 yes
C(7) C(8) C(9) 121.5(3) 1_555 1_555 1_555 yes
C(7) C(8) H(5) 119.4(4) 1_555 1_555 1_555 no
C(9) C(8) H(5) 119.1(4) 1_555 1_555 1_555 no
C(8) C(9) C(10) 119.6(3) 1_555 1_555 1_555 yes
C(8) C(9) H(6) 121.1(4) 1_555 1_555 1_555 no
C(10) C(9) H(6) 119.3(4) 1_555 1_555 1_555 no
C(9) C(10) C(11) 121.3(3) 1_555 1_555 1_555 yes
C(9) C(10) H(7) 112.7(4) 1_555 1_555 1_555 no
C(11) C(10) H(7) 126.0(4) 1_555 1_555 1_555 no
Se(2) C(11) C(10) 118.3(3) 1_555 1_555 1_555 yes
Se(2) C(11) C(12) 120.5(2) 1_555 1_555 1_555 yes
C(10) C(11) C(12) 121.0(3) 1_555 1_555 1_555 yes
C(7) C(12) C(11) 117.4(3) 1_555 1_555 1_555 yes
C(7) C(12) C(13) 118.7(3) 1_555 1_555 1_555 yes
C(11) C(12) C(13) 123.8(3) 1_555 1_555 1_555 yes
C(12) C(13) C(14) 122.6(3) 1_555 1_555 1_555 yes
C(12) C(13) H(8) 118.1(3) 1_555 1_555 1_555 no
C(14) C(13) H(8) 119.2(3) 1_555 1_555 1_555 no
C(1) C(14) C(5) 117.8(3) 1_555 1_555 1_555 yes
C(1) C(14) C(13) 123.6(3) 1_555 1_555 1_555 yes
C(5) C(14) C(13) 118.6(3) 1_555 1_555 1_555 yes
Se(1) C(15) C(16) 123.4(3) 1_555 1_555 1_555 yes
Se(1) C(15) C(20) 116.8(3) 1_555 1_555 1_555 yes
C(16) C(15) C(20) 119.8(3) 1_555 1_555 1_555 yes
C(15) C(16) C(17) 119.4(3) 1_555 1_555 1_555 yes
C(15) C(16) H(9) 117.3(3) 1_555 1_555 1_555 no
C(17) C(16) H(9) 122.7(4) 1_555 1_555 1_555 no
C(16) C(17) C(18) 120.7(4) 1_555 1_555 1_555 yes
C(16) C(17) H(10) 119.5(4) 1_555 1_555 1_555 no
C(18) C(17) H(10) 119.8(4) 1_555 1_555 1_555 no
C(17) C(18) C(19) 119.5(4) 1_555 1_555 1_555 yes
C(17) C(18) H(11) 122.4(5) 1_555 1_555 1_555 no
C(19) C(18) H(11) 117.3(5) 1_555 1_555 1_555 no
C(18) C(19) C(20) 120.3(4) 1_555 1_555 1_555 yes
C(18) C(19) H(12) 120.1(4) 1_555 1_555 1_555 no
C(20) C(19) H(12) 119.3(4) 1_555 1_555 1_555 no
C(15) C(20) C(19) 120.2(4) 1_555 1_555 1_555 yes
C(15) C(20) H(13) 121.5(4) 1_555 1_555 1_555 no
C(19) C(20) H(13) 117.1(4) 1_555 1_555 1_555 no
Se(2) C(21) C(22) 120.6(3) 1_555 1_555 1_555 yes
Se(2) C(21) C(26) 119.9(3) 1_555 1_555 1_555 yes
C(22) C(21) C(26) 119.4(3) 1_555 1_555 1_555 yes
C(21) C(22) C(23) 119.7(4) 1_555 1_555 1_555 yes
C(21) C(22) H(14) 121.6(4) 1_555 1_555 1_555 no
C(23) C(22) H(14) 118.7(4) 1_555 1_555 1_555 no
C(22) C(23) C(24) 120.2(4) 1_555 1_555 1_555 yes
C(22) C(23) H(15) 119.9(5) 1_555 1_555 1_555 no
C(24) C(23) H(15) 119.9(5) 1_555 1_555 1_555 no
C(23) C(24) C(25) 120.8(4) 1_555 1_555 1_555 yes
C(23) C(24) H(16) 117.2(6) 1_555 1_555 1_555 no
C(25) C(24) H(16) 122.0(6) 1_555 1_555 1_555 no
C(24) C(25) C(26) 120.3(4) 1_555 1_555 1_555 yes
C(24) C(25) H(17) 119.1(5) 1_555 1_555 1_555 no
C(26) C(25) H(17) 120.5(5) 1_555 1_555 1_555 no
C(21) C(26) C(25) 119.6(4) 1_555 1_555 1_555 yes
C(21) C(26) H(18) 120.9(4) 1_555 1_555 1_555 no
C(25) C(26) H(18) 119.4(4) 1_555 1_555 1_555 no

loop_
_geom_bond_atom_site_label_1
_geom_bond_atom_site_label_2
_geom_bond_distance
_geom_bond_site_symmetry_1
_geom_bond_site_symmetry_2
_geom_bond_publ_flag
Se(1) C(1) 1.923(3) 1_555 1_555 yes
Se(1) C(15) 1.923(3) 1_555 1_555 yes
Se(2) C(11) 1.943(3) 1_555 1_555 yes
Se(2) C(21) 1.931(3) 1_555 1_555 yes
C(1) C(2) 1.364(4) 1_555 1_555 yes
C(1) C(14) 1.422(4) 1_555 1_555 yes
C(2) C(3) 1.416(4) 1_555 1_555 yes
C(3) C(4) 1.337(4) 1_555 1_555 yes
C(4) C(5) 1.421(4) 1_555 1_555 yes
C(5) C(6) 1.393(4) 1_555 1_555 yes
C(5) C(14) 1.442(4) 1_555 1_555 yes
C(6) C(7) 1.398(4) 1_555 1_555 yes
C(7) C(8) 1.411(4) 1_555 1_555 yes
C(7) C(12) 1.440(4) 1_555 1_555 yes
C(8) C(9) 1.356(5) 1_555 1_555 yes
C(9) C(10) 1.417(5) 1_555 1_555 yes
C(10) C(11) 1.351(4) 1_555 1_555 yes
C(11) C(12) 1.429(4) 1_555 1_555 yes
C(12) C(13) 1.394(4) 1_555 1_555 yes
C(13) C(14) 1.404(4) 1_555 1_555 yes
C(15) C(16) 1.387(4) 1_555 1_555 yes
C(15) C(20) 1.364(4) 1_555 1_555 yes
C(16) C(17) 1.383(5) 1_555 1_555 yes
C(17) C(18) 1.365(5) 1_555 1_555 yes
C(18) C(19) 1.375(5) 1_555 1_555 yes
C(19) C(20) 1.381(5) 1_555 1_555 yes
C(21) C(22) 1.382(5) 1_555 1_555 yes
C(21) C(26) 1.372(4) 1_555 1_555 yes
C(22) C(23) 1.383(6) 1_555 1_555 yes
C(23) C(24) 1.359(6) 1_555 1_555 yes
C(24) C(25) 1.340(6) 1_555 1_555 yes
C(25) C(26) 1.395(5) 1_555 1_555 yes

loop_
_geom_contact_atom_site_label_1
_geom_contact_atom_site_label_2
_geom_contact_distance
_geom_contact_site_symmetry_1
_geom_contact_site_symmetry_2
C(1) C(7) 3.448(4) 1_555 2_665
C(2) C(9) 3.548(5) 1_555 2_665
C(2) C(10) 3.565(5) 1_555 2_665
C(3) C(11) 3.302(4) 1_555 2_665
C(3) C(10) 3.505(5) 1_555 2_665
C(4) C(11) 3.585(5) 1_555 2_665
C(5) C(13) 3.472(4) 1_555 2_665
C(9) C(10) 3.582(5) 1_555 2_776
